data_2230783
loop_
_publ_author_name
'Boer\'e, Ren\'e T.'
'Masuda, Jason D.'

_publ_section_title
;
 Tricarbonyl[<i>N</i>,<i>N</i>',<i>N</i>''-tris(2,6-diisopropylphenyl)guanidine]molybdenum(0)
;
_journal_coeditor_code LH5261
_journal_issue 7
_journal_name_full 'Acta Crystallographica Section E'
_journal_page_first m895
_journal_page_last m896
_journal_paper_doi 10.1107/S1600536811021441
_journal_volume 67
_journal_year 2011
_chemical_formula_iupac '[Mo (C37 H53 N3) (C O)3]'
_chemical_formula_moiety 'C40 H53 Mo N3 O3'
_chemical_formula_sum 'C40 H53 Mo N3 O3'
_chemical_formula_weight 719.79
_chemical_melting_point 483
_chemical_name_common
;
 DippGuan-Mo(CO)3
;
_chemical_name_systematic
;
Tricarbonyl[<i>N</i>,<i>N</i>',<i>N</i>''-tris(2,6-
diisopropylphenyl)guanidine]molybdenum(0)
;
_space_group_IT_number 2
_symmetry_cell_setting triclinic
_symmetry_space_group_name_Hall '-P 1'
_symmetry_space_group_name_H-M 'P -1'
_atom_sites_solution_hydrogens geom
_atom_sites_solution_primary direct
_atom_sites_solution_secondary difmap
_audit_creation_method SHELXL-97
_cell_angle_alpha 89.1280(10)
_cell_angle_beta 78.7130(10)
_cell_angle_gamma 67.2400(10)
_cell_formula_units_Z 2
_cell_length_a 10.6525(12)
_cell_length_b 11.7642(14)
_cell_length_c 16.5482(19)
_cell_measurement_reflns_used 8978
_cell_measurement_temperature 173(2)
_cell_measurement_theta_max 26.68
_cell_measurement_theta_min 2.23
_cell_volume 1871.1(4)
_computing_cell_refinement 'SAINT-Plus (Bruker, 2006)'
_computing_data_collection 'APEX2 (Bruker, 2006)'
_computing_data_reduction 'SAINT-Plus (Bruker, 2006)'
_computing_molecular_graphics 'Mercury (Macrae <i>et al.</i>, 2006)'
_computing_publication_material 'publCIF (Westrip, 2010)'
_computing_structure_refinement 'SHELXTL (Sheldrick, 2008)'
_computing_structure_solution 'SHELXS97 (Sheldrick, 2008)'
_diffrn_ambient_temperature 173(2)
_diffrn_detector_area_resol_mean 0.015
_diffrn_measured_fraction_theta_full 0.998
_diffrn_measured_fraction_theta_max 0.988
_diffrn_measurement_device_type
;
Bruker APEXII CCD area-detector
;
_diffrn_measurement_method '\f and \w'
_diffrn_radiation_monochromator graphite
_diffrn_radiation_source X-ray
_diffrn_radiation_type MoK\a
_diffrn_radiation_wavelength 0.71073
_diffrn_reflns_av_R_equivalents 0.0419
_diffrn_reflns_av_sigmaI/netI 0.0477
_diffrn_reflns_limit_h_max 13
_diffrn_reflns_limit_h_min -13
_diffrn_reflns_limit_k_max 15
_diffrn_reflns_limit_k_min -15
_diffrn_reflns_limit_l_max 21
_diffrn_reflns_limit_l_min -21
_diffrn_reflns_number 27034
_diffrn_reflns_theta_full 25.25
_diffrn_reflns_theta_max 27.38
_diffrn_reflns_theta_min 1.88
_exptl_absorpt_coefficient_mu 0.390
_exptl_absorpt_correction_T_max 0.7456
_exptl_absorpt_correction_T_min 0.7053
_exptl_absorpt_correction_type multi-scan
_exptl_absorpt_process_details
;
(SADABS; Bruker, 2006)
;
_exptl_crystal_colour yellow
_exptl_crystal_density_diffrn 1.278
_exptl_crystal_description Block
_exptl_crystal_F_000 760
_exptl_crystal_size_max 0.288
_exptl_crystal_size_mid 0.123
_exptl_crystal_size_min 0.112
_refine_diff_density_max 1.119
_refine_diff_density_min -0.590
_refine_ls_goodness_of_fit_ref 1.049
_refine_ls_hydrogen_treatment mixed
_refine_ls_matrix_type full
_refine_ls_number_constraints 0
_refine_ls_number_parameters 442
_refine_ls_number_reflns 8399
_refine_ls_number_restraints 2
_refine_ls_restrained_S_all 1.050
_refine_ls_R_factor_all 0.0506
_refine_ls_R_factor_gt 0.0379
_refine_ls_shift/su_max 0.001
_refine_ls_shift/su_mean 0.000
_refine_ls_structure_factor_coef Fsqd
_refine_ls_weighting_details 'calc w=1/[\s^2^(Fo^2^)+(0.0637P)^2^+0.0000P] where P=(Fo^2^+2Fc^2^)/3'
_refine_ls_weighting_scheme calc
_refine_ls_wR_factor_gt 0.1091
_refine_ls_wR_factor_ref 0.1146
_reflns_number_gt 6634
_reflns_number_total 8399
_reflns_threshold_expression I>2\s(I)
_cod_data_source_file lh5261.cif
_cod_data_source_block I
_cod_database_code 2230783
_cod_database_fobs_code 2230783

loop_
_symmetry_equiv_pos_as_xyz
'x, y, z'
'-x, -y, -z'

loop_
_atom_site_type_symbol
_atom_site_label
_atom_site_fract_x
_atom_site_fract_y
_atom_site_fract_z
_atom_site_U_iso_or_equiv
_atom_site_adp_type
_atom_site_calc_flag
_atom_site_refinement_flags
_atom_site_occupancy
_atom_site_symmetry_multiplicity
_atom_site_disorder_assembly
_atom_site_disorder_group
Mo Mo 0.71984(2) 0.914384(19) 0.598865(13) 0.03364(9) Uani d . 1 1 . .
O O1C 0.6521(2) 1.06506(19) 0.76505(13) 0.0555(6) Uani d . 1 1 . .
O O2C 0.6473(3) 1.1793(2) 0.54066(17) 0.0972(11) Uani d . 1 1 . .
O O3C 0.4025(2) 0.9815(3) 0.61834(16) 0.0787(8) Uani d . 1 1 . .
C C1C 0.6772(3) 1.0059(2) 0.70321(17) 0.0374(6) Uani d . 1 1 . .
C C2C 0.6744(4) 1.0793(3) 0.56057(19) 0.0597(10) Uani d . 1 1 . .
C C3C 0.5213(3) 0.9546(3) 0.61212(18) 0.0513(8) Uani d . 1 1 . .
N N1 0.91757(19) 0.62265(16) 0.68815(11) 0.0214(4) Uani d . 1 1 . .
N N2 0.7736(2) 0.76440(17) 0.79907(12) 0.0216(4) Uani d D 1 1 . .
H H2 0.743(2) 0.812(2) 0.7652(13) 0.026 Uiso d D 1 1 . .
N N3 0.9044(2) 0.56192(16) 0.82112(11) 0.0214(4) Uani d D 1 1 . .
H H3 0.852(2) 0.580(2) 0.8656(12) 0.026 Uiso d D 1 1 . .
C C1 0.8647(2) 0.65043(19) 0.76564(13) 0.0184(4) Uani d . 1 1 . .
C C2 0.8854(2) 0.7025(2) 0.62515(13) 0.0227(5) Uani d . 1 1 . .
C C3 0.9571(2) 0.7836(2) 0.60211(14) 0.0256(5) Uani d . 1 1 . .
C C4 0.9517(3) 0.8349(2) 0.52481(15) 0.0321(6) Uani d . 1 1 . .
H H4 1.0042 0.8834 0.5070 0.039 Uiso calc R 1 1 . .
C C5 0.8699(3) 0.8155(2) 0.47345(15) 0.0366(6) Uani d . 1 1 . .
H H5 0.8686 0.8498 0.4211 0.044 Uiso calc R 1 1 . .
C C6 0.7917(3) 0.7467(2) 0.49918(15) 0.0332(6) Uani d . 1 1 . .
H H6 0.7335 0.7374 0.4653 0.040 Uiso calc R 1 1 . .
C C7 0.7965(2) 0.6890(2) 0.57589(14) 0.0259(5) Uani d . 1 1 . .
C C8 1.0516(3) 0.7977(2) 0.65510(16) 0.0327(6) Uani d . 1 1 . .
H H8 1.0155 0.7833 0.7131 0.039 Uiso calc R 1 1 . .
C C9 1.1982(3) 0.6989(3) 0.62729(19) 0.0457(7) Uani d . 1 1 . .
H H9A 1.1940 0.6171 0.6269 0.069 Uiso calc R 1 1 . .
H H9B 1.2563 0.7025 0.6655 0.069 Uiso calc R 1 1 . .
H H9C 1.2384 0.7135 0.5716 0.069 Uiso calc R 1 1 . .
C C10 1.0555(4) 0.9255(3) 0.6556(2) 0.0520(8) Uani d . 1 1 . .
H H10A 1.1001 0.9387 0.6006 0.078 Uiso calc R 1 1 . .
H H10B 1.1087 0.9321 0.6961 0.078 Uiso calc R 1 1 . .
H H10C 0.9604 0.9882 0.6703 0.078 Uiso calc R 1 1 . .
C C11 0.7265(3) 0.5997(2) 0.59820(16) 0.0323(6) Uani d . 1 1 . .
H H11 0.7080 0.5976 0.6597 0.039 Uiso calc R 1 1 . .
C C12 0.8290(3) 0.4709(3) 0.5621(2) 0.0552(9) Uani d . 1 1 . .
H H12A 0.8534 0.4713 0.5019 0.083 Uiso calc R 1 1 . .
H H12B 0.7860 0.4112 0.5766 0.083 Uiso calc R 1 1 . .
H H12C 0.9133 0.4475 0.5848 0.083 Uiso calc R 1 1 . .
C C13 0.5881(3) 0.6336(3) 0.5711(2) 0.0605(9) Uani d . 1 1 . .
H H13A 0.5228 0.7149 0.5968 0.091 Uiso calc R 1 1 . .
H H13B 0.5497 0.5716 0.5883 0.091 Uiso calc R 1 1 . .
H H13C 0.6030 0.6362 0.5109 0.091 Uiso calc R 1 1 . .
C C14 0.6968(2) 0.79018(19) 0.88280(14) 0.0233(5) Uani d . 1 1 . .
C C15 0.7616(3) 0.8093(2) 0.94427(15) 0.0275(5) Uani d . 1 1 . .
C C16 0.6854(3) 0.8331(2) 1.02566(16) 0.0375(6) Uani d . 1 1 . .
H H16 0.7268 0.8451 1.0689 0.045 Uiso calc R 1 1 . .
C C17 0.5508(3) 0.8392(3) 1.04368(17) 0.0443(7) Uani d . 1 1 . .
H H17 0.5006 0.8552 1.0993 0.053 Uiso calc R 1 1 . .
C C18 0.4895(3) 0.8225(2) 0.98302(17) 0.0381(6) Uani d . 1 1 . .
H H18 0.3962 0.8286 0.9969 0.046 Uiso calc R 1 1 . .
C C19 0.5602(2) 0.7966(2) 0.90043(15) 0.0280(5) Uani d . 1 1 . .
C C20 0.9061(3) 0.8110(2) 0.92375(16) 0.0349(6) Uani d . 1 1 . .
H H20 0.9601 0.7517 0.8747 0.042 Uiso calc R 1 1 . .
C C21 0.9865(4) 0.7713(4) 0.9927(2) 0.0661(10) Uani d . 1 1 . .
H H21A 0.9423 0.8333 1.0395 0.099 Uiso calc R 1 1 . .
H H21B 1.0825 0.7635 0.9726 0.099 Uiso calc R 1 1 . .
H H21C 0.9865 0.6915 1.0106 0.099 Uiso calc R 1 1 . .
C C22 0.8981(3) 0.9385(3) 0.8993(2) 0.0570(9) Uani d . 1 1 . .
H H22A 0.8514 0.9616 0.8526 0.086 Uiso calc R 1 1 . .
H H22B 0.9923 0.9371 0.8835 0.086 Uiso calc R 1 1 . .
H H22C 0.8455 0.9990 0.9462 0.086 Uiso calc R 1 1 . .
C C23 0.4864(3) 0.7839(2) 0.83388(17) 0.0339(6) Uani d . 1 1 . .
H H23 0.5582 0.7473 0.7823 0.041 Uiso calc R 1 1 . .
C C24 0.4066(3) 0.6998(3) 0.8554(2) 0.0529(8) Uani d . 1 1 . .
H H24A 0.4683 0.6210 0.8722 0.079 Uiso calc R 1 1 . .
H H24B 0.3738 0.6846 0.8069 0.079 Uiso calc R 1 1 . .
H H24C 0.3268 0.7399 0.9007 0.079 Uiso calc R 1 1 . .
C C25 0.3861(3) 0.9100(3) 0.8160(2) 0.0516(8) Uani d . 1 1 . .
H H25A 0.3144 0.9476 0.8658 0.077 Uiso calc R 1 1 . .
H H25B 0.3422 0.9005 0.7712 0.077 Uiso calc R 1 1 . .
H H25C 0.4372 0.9631 0.7996 0.077 Uiso calc R 1 1 . .
C C26 0.9760(2) 0.43247(19) 0.79664(13) 0.0217(5) Uani d . 1 1 . .
C C27 1.1210(2) 0.3814(2) 0.77456(14) 0.0248(5) Uani d . 1 1 . .
C C28 1.1875(3) 0.2556(2) 0.75388(16) 0.0323(6) Uani d . 1 1 . .
H H28 1.2861 0.2192 0.7379 0.039 Uiso calc R 1 1 . .
C C29 1.1121(3) 0.1821(2) 0.75617(16) 0.0357(6) Uani d . 1 1 . .
H H29 1.1592 0.0959 0.7421 0.043 Uiso calc R 1 1 . .
C C30 0.9694(3) 0.2336(2) 0.77869(16) 0.0329(6) Uani d . 1 1 . .
H H30 0.9189 0.1822 0.7801 0.039 Uiso calc R 1 1 . .
C C31 0.8980(2) 0.3592(2) 0.79933(15) 0.0257(5) Uani d . 1 1 . .
C C32 1.2042(3) 0.4605(2) 0.77695(16) 0.0323(6) Uani d . 1 1 . .
H H32 1.1474 0.5456 0.7631 0.039 Uiso calc R 1 1 . .
C C33 1.3426(3) 0.4132(3) 0.7144(2) 0.0553(9) Uani d . 1 1 . .
H H33A 1.4044 0.3336 0.7301 0.083 Uiso calc R 1 1 . .
H H33B 1.3863 0.4729 0.7136 0.083 Uiso calc R 1 1 . .
H H33C 1.3259 0.4029 0.6593 0.083 Uiso calc R 1 1 . .
C C34 1.2277(4) 0.4691(3) 0.8638(2) 0.0538(9) Uani d . 1 1 . .
H H34A 1.1381 0.4986 0.9030 0.081 Uiso calc R 1 1 . .
H H34B 1.2729 0.5270 0.8666 0.081 Uiso calc R 1 1 . .
H H34C 1.2874 0.3874 0.8778 0.081 Uiso calc R 1 1 . .
C C35 0.7412(3) 0.4149(2) 0.82715(18) 0.0363(6) Uani d . 1 1 . .
H H35 0.7079 0.5030 0.8126 0.044 Uiso calc R 1 1 . .
C C36 0.6700(4) 0.3517(4) 0.7839(3) 0.0876(15) Uani d . 1 1 . .
H H36A 0.7077 0.3429 0.7243 0.131 Uiso calc R 1 1 . .
H H36B 0.5698 0.4015 0.7947 0.131 Uiso calc R 1 1 . .
H H36C 0.6868 0.2698 0.8047 0.131 Uiso calc R 1 1 . .
C C37 0.7001(3) 0.4148(4) 0.9208(2) 0.0722(12) Uani d . 1 1 . .
H H37A 0.7309 0.3295 0.9371 0.108 Uiso calc R 1 1 . .
H H37B 0.5988 0.4557 0.9382 0.108 Uiso calc R 1 1 . .
H H37C 0.7441 0.4593 0.9471 0.108 Uiso calc R 1 1 . .

loop_
_atom_site_aniso_label
_atom_site_aniso_U_11
_atom_site_aniso_U_22
_atom_site_aniso_U_33
_atom_site_aniso_U_12
_atom_site_aniso_U_13
_atom_site_aniso_U_23
Mo 0.03955(15) 0.02627(13) 0.02197(13) 0.00019(9) -0.00416(9) 0.00151(8)
O1C 0.0845(17) 0.0362(11) 0.0350(12) -0.0190(11) 0.0031(11) -0.0101(9)
O2C 0.135(3) 0.0408(14) 0.0652(17) 0.0043(15) 0.0105(17) 0.0229(12)
O3C 0.0403(14) 0.104(2) 0.0611(16) 0.0089(13) -0.0167(12) -0.0177(15)
C1C 0.0464(16) 0.0236(12) 0.0330(15) -0.0066(12) -0.0023(12) 0.0044(11)
C2C 0.077(2) 0.0351(16) 0.0340(17) 0.0058(15) 0.0049(16) 0.0065(13)
C3C 0.0461(19) 0.0531(19) 0.0321(16) 0.0067(15) -0.0106(13) -0.0108(13)
N1 0.0253(10) 0.0186(9) 0.0187(9) -0.0064(8) -0.0051(8) -0.0003(7)
N2 0.0247(10) 0.0186(9) 0.0182(10) -0.0054(8) -0.0038(8) 0.0027(7)
N3 0.0263(10) 0.0178(9) 0.0178(10) -0.0067(8) -0.0036(8) 0.0004(7)
C1 0.0177(10) 0.0188(10) 0.0224(11) -0.0099(9) -0.0065(9) 0.0012(8)
C2 0.0253(12) 0.0197(11) 0.0162(11) -0.0028(9) -0.0008(9) -0.0029(8)
C3 0.0306(13) 0.0212(11) 0.0212(12) -0.0079(10) -0.0013(10) -0.0013(9)
C4 0.0409(15) 0.0233(12) 0.0265(13) -0.0102(11) 0.0010(11) 0.0014(10)
C5 0.0473(16) 0.0310(13) 0.0180(12) -0.0029(12) -0.0023(11) 0.0010(10)
C6 0.0370(14) 0.0366(14) 0.0196(12) -0.0056(11) -0.0093(10) -0.0035(10)
C7 0.0252(12) 0.0242(11) 0.0226(12) -0.0038(10) -0.0037(9) -0.0048(9)
C8 0.0403(15) 0.0355(14) 0.0280(13) -0.0227(12) -0.0038(11) 0.0012(11)
C9 0.0423(17) 0.0530(18) 0.0468(18) -0.0219(14) -0.0140(14) 0.0087(14)
C10 0.064(2) 0.0426(17) 0.062(2) -0.0329(16) -0.0135(17) -0.0022(15)
C11 0.0312(13) 0.0356(14) 0.0321(14) -0.0142(11) -0.0079(11) -0.0038(11)
C12 0.0515(19) 0.0382(16) 0.074(2) -0.0225(15) 0.0038(17) -0.0221(15)
C13 0.0406(18) 0.076(2) 0.076(2) -0.0293(18) -0.0241(17) 0.013(2)
C14 0.0263(12) 0.0153(10) 0.0212(11) -0.0031(9) 0.0003(9) 0.0005(8)
C15 0.0308(13) 0.0226(11) 0.0239(12) -0.0056(10) -0.0038(10) -0.0006(9)
C16 0.0478(17) 0.0331(14) 0.0231(13) -0.0077(12) -0.0044(12) -0.0040(10)
C17 0.0516(18) 0.0375(15) 0.0249(14) -0.0064(13) 0.0116(13) -0.0014(11)
C18 0.0321(14) 0.0330(14) 0.0386(16) -0.0091(11) 0.0095(12) -0.0008(11)
C19 0.0273(12) 0.0193(11) 0.0319(13) -0.0061(10) 0.0000(10) 0.0004(9)
C20 0.0352(14) 0.0382(14) 0.0282(14) -0.0103(12) -0.0075(11) -0.0074(11)
C21 0.051(2) 0.095(3) 0.049(2) -0.019(2) -0.0227(17) 0.0062(19)
C22 0.0516(19) 0.0476(19) 0.077(2) -0.0270(16) -0.0093(17) 0.0006(17)
C23 0.0262(13) 0.0328(13) 0.0401(15) -0.0109(11) -0.0023(11) -0.0039(11)
C24 0.0420(17) 0.0404(17) 0.083(2) -0.0205(14) -0.0194(17) 0.0075(16)
C25 0.059(2) 0.0410(17) 0.062(2) -0.0202(15) -0.0273(17) 0.0126(15)
C26 0.0273(12) 0.0182(10) 0.0198(11) -0.0075(9) -0.0082(9) 0.0023(8)
C27 0.0263(12) 0.0244(11) 0.0248(12) -0.0094(10) -0.0093(10) 0.0030(9)
C28 0.0279(13) 0.0278(13) 0.0352(14) -0.0032(10) -0.0092(11) 0.0003(10)
C29 0.0437(15) 0.0197(12) 0.0385(15) -0.0050(11) -0.0117(12) -0.0040(10)
C30 0.0419(15) 0.0231(12) 0.0409(15) -0.0162(11) -0.0176(12) 0.0022(11)
C31 0.0297(12) 0.0237(11) 0.0275(13) -0.0118(10) -0.0114(10) 0.0048(9)
C32 0.0263(13) 0.0301(13) 0.0433(16) -0.0124(11) -0.0112(11) 0.0087(11)
C33 0.0300(15) 0.0543(19) 0.077(2) -0.0161(14) -0.0033(15) 0.0110(17)
C34 0.073(2) 0.0541(19) 0.063(2) -0.0444(18) -0.0377(18) 0.0156(16)
C35 0.0300(14) 0.0335(14) 0.0526(17) -0.0170(11) -0.0158(12) 0.0135(12)
C36 0.045(2) 0.071(3) 0.162(5) -0.0293(19) -0.040(3) -0.015(3)
C37 0.0369(18) 0.097(3) 0.064(2) -0.0136(18) 0.0020(16) 0.038(2)

loop_
_atom_type_symbol
_atom_type_description
_atom_type_scat_dispersion_real
_atom_type_scat_dispersion_imag
_atom_type_scat_source
C C 0.0033 0.0016 'International Tables Vol C Tables 4.2.6.8 and 6.1.1.4'
H H 0.0000 0.0000 'International Tables Vol C Tables 4.2.6.8 and 6.1.1.4'
N N 0.0061 0.0033 'International Tables Vol C Tables 4.2.6.8 and 6.1.1.4'
O O 0.0106 0.0060 'International Tables Vol C Tables 4.2.6.8 and 6.1.1.4'
Mo Mo -1.6832 0.6857 'International Tables Vol C Tables 4.2.6.8 and 6.1.1.4'

loop_
_exptl_crystal_face_index_h
_exptl_crystal_face_index_k
_exptl_crystal_face_index_l
_exptl_crystal_face_perp_dist
0.00 -1.00 0.00 0.1080
0.00 1.00 0.00 0.0640
-1.00 1.00 0.00 0.0750
1.00 -1.00 0.00 0.1130
1.00 0.00 0.00 0.1010
-1.00 0.00 0.00 0.0770
-1.00 -1.00 0.00 0.0670
1.00 1.00 0.00 0.0440
0.00 -1.00 1.00 0.0500
0.00 1.00 -1.00 0.0550
-1.00 0.00 -1.00 0.0420
1.00 0.00 1.00 0.0520
0.00 -1.00 -1.00 0.1430
0.00 1.00 1.00 0.0690
0.00 0.00 -1.00 0.1050

loop_
_geom_angle_atom_site_label_1
_geom_angle_atom_site_label_2
_geom_angle_atom_site_label_3
_geom_angle_site_symmetry_1
_geom_angle_site_symmetry_3
_geom_angle
_geom_angle_publ_flag
C1C Mo C2C . . 80.69(12) ?
O1C C1C Mo . . 177.4(2) ?
O2C C2C Mo . . 177.4(3) ?
O3C C3C Mo . . 177.9(3) ?
C1 N1 C2 . . 125.51(19) ?
C1 N2 C14 . . 124.59(18) ?
C1 N2 H2 . . 113.7(18) ?
C14 N2 H2 . . 117.9(18) ?
C1 N3 C26 . . 122.77(18) ?
C1 N3 H3 . . 112.9(18) ?
C26 N3 H3 . . 116.6(18) ?
N1 C1 N2 . . 125.0(2) ?
N1 C1 N3 . . 119.41(19) ?
N2 C1 N3 . . 115.57(19) ?
N1 C2 C7 . . 118.4(2) ?
C4 C3 C2 . . 118.5(2) ?
C3 C4 C5 . . 121.1(2) ?
C3 C4 H4 . . 119.4 ?
C5 C4 H4 . . 119.4 ?
C6 C5 C4 . . 120.0(2) ?
C6 C5 H5 . . 120.0 ?
C4 C5 H5 . . 120.0 ?
C5 C6 C7 . . 121.4(2) ?
C5 C6 H6 . . 119.3 ?
C7 C6 H6 . . 119.3 ?
C2 C7 C6 . . 118.5(2) ?
C3 C8 C10 . . 113.4(2) ?
C3 C8 C9 . . 109.8(2) ?
C10 C8 C9 . . 110.4(2) ?
C3 C8 H8 . . 107.6 ?
C10 C8 H8 . . 107.6 ?
C9 C8 H8 . . 107.6 ?
C8 C9 H9A . . 109.5 ?
C8 C9 H9B . . 109.5 ?
H9A C9 H9B . . 109.5 ?
C8 C9 H9C . . 109.5 ?
H9A C9 H9C . . 109.5 ?
H9B C9 H9C . . 109.5 ?
C8 C10 H10A . . 109.5 ?
C8 C10 H10B . . 109.5 ?
H10A C10 H10B . . 109.5 ?
C8 C10 H10C . . 109.5 ?
H10A C10 H10C . . 109.5 ?
H10B C10 H10C . . 109.5 ?
C7 C11 C13 . . 114.8(2) ?
C7 C11 C12 . . 108.1(2) ?
C13 C11 C12 . . 110.8(2) ?
C7 C11 H11 . . 107.6 ?
C13 C11 H11 . . 107.6 ?
C12 C11 H11 . . 107.6 ?
C11 C12 H12A . . 109.5 ?
C11 C12 H12B . . 109.5 ?
H12A C12 H12B . . 109.5 ?
C11 C12 H12C . . 109.5 ?
H12A C12 H12C . . 109.5 ?
H12B C12 H12C . . 109.5 ?
C11 C13 H13A . . 109.5 ?
C11 C13 H13B . . 109.5 ?
H13A C13 H13B . . 109.5 ?
C11 C13 H13C . . 109.5 ?
H13A C13 H13C . . 109.5 ?
H13B C13 H13C . . 109.5 ?
C19 C14 C15 . . 122.2(2) ?
C19 C14 N2 . . 119.4(2) ?
C15 C14 N2 . . 118.4(2) ?
C16 C15 C14 . . 117.5(2) ?
C16 C15 C20 . . 120.6(2) ?
C14 C15 C20 . . 121.8(2) ?
C17 C16 C15 . . 120.7(3) ?
C17 C16 H16 . . 119.7 ?
C15 C16 H16 . . 119.7 ?
C18 C17 C16 . . 120.7(2) ?
C18 C17 H17 . . 119.6 ?
C16 C17 H17 . . 119.6 ?
C17 C18 C19 . . 121.6(3) ?
C17 C18 H18 . . 119.2 ?
C19 C18 H18 . . 119.2 ?
C14 C19 C18 . . 117.2(2) ?
C14 C19 C23 . . 122.6(2) ?
C18 C19 C23 . . 120.1(2) ?
C15 C20 C21 . . 114.0(2) ?
C15 C20 C22 . . 110.4(2) ?
C21 C20 C22 . . 109.7(3) ?
C15 C20 H20 . . 107.5 ?
C21 C20 H20 . . 107.5 ?
C22 C20 H20 . . 107.5 ?
C20 C21 H21A . . 109.5 ?
C20 C21 H21B . . 109.5 ?
H21A C21 H21B . . 109.5 ?
C20 C21 H21C . . 109.5 ?
H21A C21 H21C . . 109.5 ?
H21B C21 H21C . . 109.5 ?
C20 C22 H22A . . 109.5 ?
C20 C22 H22B . . 109.5 ?
H22A C22 H22B . . 109.5 ?
C20 C22 H22C . . 109.5 ?
H22A C22 H22C . . 109.5 ?
H22B C22 H22C . . 109.5 ?
C19 C23 C25 . . 110.5(2) ?
C19 C23 C24 . . 113.4(2) ?
C25 C23 C24 . . 108.9(2) ?
C19 C23 H23 . . 108.0 ?
C25 C23 H23 . . 108.0 ?
C24 C23 H23 . . 108.0 ?
C23 C24 H24A . . 109.5 ?
C23 C24 H24B . . 109.5 ?
H24A C24 H24B . . 109.5 ?
C23 C24 H24C . . 109.5 ?
H24A C24 H24C . . 109.5 ?
H24B C24 H24C . . 109.5 ?
C23 C25 H25A . . 109.5 ?
C23 C25 H25B . . 109.5 ?
H25A C25 H25B . . 109.5 ?
C23 C25 H25C . . 109.5 ?
H25A C25 H25C . . 109.5 ?
H25B C25 H25C . . 109.5 ?
C27 C26 C31 . . 121.6(2) ?
C27 C26 N3 . . 119.6(2) ?
C31 C26 N3 . . 118.8(2) ?
C28 C27 C26 . . 118.3(2) ?
C28 C27 C32 . . 120.7(2) ?
C26 C27 C32 . . 120.9(2) ?
C29 C28 C27 . . 120.8(2) ?
C29 C28 H28 . . 119.6 ?
C27 C28 H28 . . 119.6 ?
C30 C29 C28 . . 120.2(2) ?
C30 C29 H29 . . 119.9 ?
C28 C29 H29 . . 119.9 ?
C29 C30 C31 . . 121.1(2) ?
C29 C30 H30 . . 119.4 ?
C31 C30 H30 . . 119.4 ?
C30 C31 C26 . . 117.9(2) ?
C30 C31 C35 . . 121.0(2) ?
C26 C31 C35 . . 121.0(2) ?
C34 C32 C27 . . 109.5(2) ?
C34 C32 C33 . . 110.7(2) ?
C27 C32 C33 . . 113.0(2) ?
C34 C32 H32 . . 107.8 ?
C27 C32 H32 . . 107.8 ?
C33 C32 H32 . . 107.8 ?
C32 C33 H33A . . 109.5 ?
C32 C33 H33B . . 109.5 ?
H33A C33 H33B . . 109.5 ?
C32 C33 H33C . . 109.5 ?
H33A C33 H33C . . 109.5 ?
H33B C33 H33C . . 109.5 ?
C32 C34 H34A . . 109.5 ?
C32 C34 H34B . . 109.5 ?
H34A C34 H34B . . 109.5 ?
C32 C34 H34C . . 109.5 ?
H34A C34 H34C . . 109.5 ?
H34B C34 H34C . . 109.5 ?
C31 C35 C36 . . 112.8(3) ?
C31 C35 C37 . . 110.3(2) ?
C36 C35 C37 . . 111.2(3) ?
C31 C35 H35 . . 107.4 ?
C36 C35 H35 . . 107.4 ?
C37 C35 H35 . . 107.4 ?
C35 C36 H36A . . 109.5 ?
C35 C36 H36B . . 109.5 ?
H36A C36 H36B . . 109.5 ?
C35 C36 H36C . . 109.5 ?
H36A C36 H36C . . 109.5 ?
H36B C36 H36C . . 109.5 ?
C35 C37 H37A . . 109.5 ?
C35 C37 H37B . . 109.5 ?
H37A C37 H37B . . 109.5 ?
C35 C37 H37C . . 109.5 ?
H37A C37 H37C . . 109.5 ?
H37B C37 H37C . . 109.5 ?

loop_
_geom_bond_atom_site_label_1
_geom_bond_atom_site_label_2
_geom_bond_site_symmetry_2
_geom_bond_distance
_geom_bond_publ_flag
Mo C1C . 1.928(3) ?
Mo C2C . 1.938(3) ?
O1C C1C . 1.172(3) ?
O2C C2C . 1.156(4) ?
O3C C3C . 1.164(4) ?
N1 C1 . 1.287(3) ?
N1 C2 . 1.395(3) ?
N2 C1 . 1.361(3) ?
N2 C14 . 1.435(3) ?
N2 H2 . 0.809(16) ?
N3 C1 . 1.374(3) ?
N3 C26 . 1.437(3) ?
N3 H3 . 0.807(16) ?
C2 C7 . 1.417(3) ?
C3 C4 . 1.408(3) ?
C4 C5 . 1.408(4) ?
C4 H4 . 0.9500 ?
C5 C6 . 1.379(4) ?
C5 H5 . 0.9500 ?
C6 C7 . 1.431(3) ?
C6 H6 . 0.9500 ?
C8 C10 . 1.520(4) ?
C8 C9 . 1.527(4) ?
C8 H8 . 1.0000 ?
C9 H9A . 0.9800 ?
C9 H9B . 0.9800 ?
C9 H9C . 0.9800 ?
C10 H10A . 0.9800 ?
C10 H10B . 0.9800 ?
C10 H10C . 0.9800 ?
C11 C13 . 1.527(4) ?
C11 C12 . 1.529(4) ?
C11 H11 . 1.0000 ?
C12 H12A . 0.9800 ?
C12 H12B . 0.9800 ?
C12 H12C . 0.9800 ?
C13 H13A . 0.9800 ?
C13 H13B . 0.9800 ?
C13 H13C . 0.9800 ?
C14 C19 . 1.398(3) ?
C14 C15 . 1.401(3) ?
C15 C16 . 1.400(3) ?
C15 C20 . 1.519(4) ?
C16 C17 . 1.379(4) ?
C16 H16 . 0.9500 ?
C17 C18 . 1.355(4) ?
C17 H17 . 0.9500 ?
C18 C19 . 1.400(3) ?
C18 H18 . 0.9500 ?
C19 C23 . 1.513(4) ?
C20 C21 . 1.520(4) ?
C20 C22 . 1.522(4) ?
C20 H20 . 1.0000 ?
C21 H21A . 0.9800 ?
C21 H21B . 0.9800 ?
C21 H21C . 0.9800 ?
C22 H22A . 0.9800 ?
C22 H22B . 0.9800 ?
C22 H22C . 0.9800 ?
C23 C25 . 1.521(4) ?
C23 C24 . 1.533(4) ?
C23 H23 . 1.0000 ?
C24 H24A . 0.9800 ?
C24 H24B . 0.9800 ?
C24 H24C . 0.9800 ?
C25 H25A . 0.9800 ?
C25 H25B . 0.9800 ?
C25 H25C . 0.9800 ?
C26 C27 . 1.395(3) ?
C26 C31 . 1.406(3) ?
C27 C28 . 1.386(3) ?
C27 C32 . 1.518(3) ?
C28 C29 . 1.385(4) ?
C28 H28 . 0.9500 ?
C29 C30 . 1.374(4) ?
C29 H29 . 0.9500 ?
C30 C31 . 1.387(3) ?
C30 H30 . 0.9500 ?
C31 C35 . 1.514(3) ?
C32 C34 . 1.518(4) ?
C32 C33 . 1.530(4) ?
C32 H32 . 1.0000 ?
C33 H33A . 0.9800 ?
C33 H33B . 0.9800 ?
C33 H33C . 0.9800 ?
C34 H34A . 0.9800 ?
C34 H34B . 0.9800 ?
C34 H34C . 0.9800 ?
C35 C36 . 1.518(4) ?
C35 C37 . 1.525(4) ?
C35 H35 . 1.0000 ?
C36 H36A . 0.9800 ?
C36 H36B . 0.9800 ?
C36 H36C . 0.9800 ?
C37 H37A . 0.9800 ?
C37 H37B . 0.9800 ?
C37 H37C . 0.9800 ?

loop_
_geom_torsion_atom_site_label_1
_geom_torsion_atom_site_label_2
_geom_torsion_atom_site_label_3
_geom_torsion_atom_site_label_4
_geom_torsion_site_symmetry_1
_geom_torsion_site_symmetry_2
_geom_torsion_site_symmetry_3
_geom_torsion_site_symmetry_4
_geom_torsion
_geom_torsion_publ_flag
C2 N1 C1 N2 . . . . -3.4(4) ?
C2 N1 C1 N3 . . . . 179.0(2) ?
C14 N2 C1 N1 . . . . 168.7(2) ?
C14 N2 C1 N3 . . . . -13.7(3) ?
C26 N3 C1 N1 . . . . -15.4(3) ?
C26 N3 C1 N2 . . . . 166.85(19) ?
C1 N1 C2 C7 . . . . -103.3(3) ?
N1 C2 C3 C4 . . . . 161.8(2) ?
C7 C2 C3 C4 . . . . -8.6(3) ?
C2 C3 C4 C5 . . . . 4.8(3) ?
C3 C4 C5 C6 . . . . 0.9(4) ?
C4 C5 C6 C7 . . . . -3.0(4) ?
N1 C2 C7 C6 . . . . -164.0(2) ?
C5 C6 C7 C2 . . . . -0.8(3) ?
C4 C3 C8 C10 . . . . 40.7(3) ?
C2 C3 C8 C10 . . . . -148.0(2) ?
C4 C3 C8 C9 . . . . -83.4(3) ?
C2 C3 C8 C9 . . . . 87.9(3) ?
C2 C7 C11 C13 . . . . 152.1(2) ?
C6 C7 C11 C13 . . . . -37.5(3) ?
C2 C7 C11 C12 . . . . -83.7(3) ?
C6 C7 C11 C12 . . . . 86.8(3) ?
C1 N2 C14 C19 . . . . -96.6(3) ?
C1 N2 C14 C15 . . . . 84.0(3) ?
C19 C14 C15 C16 . . . . 1.3(3) ?
N2 C14 C15 C16 . . . . -179.4(2) ?
C19 C14 C15 C20 . . . . -175.6(2) ?
N2 C14 C15 C20 . . . . 3.8(3) ?
C14 C15 C16 C17 . . . . -1.0(4) ?
C20 C15 C16 C17 . . . . 175.9(2) ?
C15 C16 C17 C18 . . . . -0.1(4) ?
C16 C17 C18 C19 . . . . 1.1(4) ?
C15 C14 C19 C18 . . . . -0.4(3) ?
N2 C14 C19 C18 . . . . -179.8(2) ?
C15 C14 C19 C23 . . . . 176.2(2) ?
N2 C14 C19 C23 . . . . -3.2(3) ?
C17 C18 C19 C14 . . . . -0.8(4) ?
C17 C18 C19 C23 . . . . -177.5(2) ?
C16 C15 C20 C21 . . . . 31.2(4) ?
C14 C15 C20 C21 . . . . -152.1(3) ?
C16 C15 C20 C22 . . . . -92.9(3) ?
C14 C15 C20 C22 . . . . 83.9(3) ?
C14 C19 C23 C25 . . . . -101.8(3) ?
C18 C19 C23 C25 . . . . 74.7(3) ?
C14 C19 C23 C24 . . . . 135.6(2) ?
C18 C19 C23 C24 . . . . -47.9(3) ?
C1 N3 C26 C27 . . . . 88.2(3) ?
C1 N3 C26 C31 . . . . -94.8(3) ?
C31 C26 C27 C28 . . . . 0.9(3) ?
N3 C26 C27 C28 . . . . 177.9(2) ?
C31 C26 C27 C32 . . . . -176.3(2) ?
N3 C26 C27 C32 . . . . 0.7(3) ?
C26 C27 C28 C29 . . . . -0.9(4) ?
C32 C27 C28 C29 . . . . 176.3(2) ?
C27 C28 C29 C30 . . . . 0.4(4) ?
C28 C29 C30 C31 . . . . 0.1(4) ?
C29 C30 C31 C26 . . . . -0.1(4) ?
C29 C30 C31 C35 . . . . -177.7(2) ?
C27 C26 C31 C30 . . . . -0.5(3) ?
N3 C26 C31 C30 . . . . -177.4(2) ?
C27 C26 C31 C35 . . . . 177.2(2) ?
N3 C26 C31 C35 . . . . 0.2(3) ?
C28 C27 C32 C34 . . . . -92.4(3) ?
C26 C27 C32 C34 . . . . 84.7(3) ?
C28 C27 C32 C33 . . . . 31.5(3) ?
C26 C27 C32 C33 . . . . -151.4(2) ?
C30 C31 C35 C36 . . . . -34.8(4) ?
C26 C31 C35 C36 . . . . 147.6(3) ?
C30 C31 C35 C37 . . . . 90.2(3) ?
C26 C31 C35 C37 . . . . -87.3(3) ?
